data_4124773
loop_
_publ_author_name
'Beitone, L.'
'Marrot, J.'
'Taulelle, F.'
'Loiseau, T.'
'Henry, M.'
'Huguenard, C.'
'Ferey, G.'
'Gansmuller, A.'

_publ_section_title
;
 MIL-50, an open-framework Ga P O with a periodic pattern of small water
 ponds and dry rubidium atoms: a combined XRD, NMR and computational study
;
_journal_name_full 'Journal of the American Chemical Society'
_journal_page_first 1912
_journal_page_last 1922
_journal_volume 125
_journal_year 2003
_chemical_formula_sum 'C12 H46 F7 Ga9 N4 O40.5 P9 Rb2'
_chemical_name_systematic
;
(Rb2 Ga9 (P O4)8 (H P O4) F7) (H2 C6 H12 (N H2)2)2 (H2 O)4.5
;
_space_group_IT_number 1
_symmetry_space_group_name_Hall 'P 1'
_symmetry_space_group_name_H-M 'P 1'
_cell_angle_alpha 90
_cell_angle_beta 90
_cell_angle_gamma 56.37172
_cell_formula_units_Z 2
_cell_length_a 18.23818
_cell_length_b 18.23818
_cell_length_c 10.212
_cell_volume 2828.364
_citation_journal_id_ASTM JACSAT
_cod_data_source_file Beitone_JACSAT_2003_405.cif
_cod_data_source_block C12H46F7Ga9N4O40.5P9Rb2
_cod_database_code 4124773

loop_
_symmetry_equiv_pos_as_xyz
x,y,z

loop_
_atom_site_label
_atom_site_type_symbol
_atom_site_fract_x
_atom_site_fract_y
_atom_site_fract_z
_atom_site_occupancy
_atom_site_U_iso_or_equiv
H86 H+1 0.15146 -0.4071 0.01374 1 0.0
O49 O-2 -0.42811 0.07631 -0.2642 1 0.0
H9 H -0.4832 -0.3536 0.1073 1 0.0
Ga10 Ga+3 0.05093 -0.05093 -0.28734 1 0.0
H73 H 0.4319 0.3139 -0.166 1 0.0
H62 H -0.2351 0.4257 -0.2953 1 0.0
O37 O-2 0.06934 -0.361 0.4529 1 0.0
C17 C -0.3214 0.4644 -0.4467 1 0.0
H12 H 0.4257 -0.2351 0.2047 1 0.0
O36 O-2 -0.08755 -0.11361 0.1538 1 0.0
F11 F-1 0.45291 -0.01027 -0.4578 1 0.0
O52 O-2 -0.30693 -0.07207 -0.1632 1 0.0
O59 O-2 0.361 -0.06934 0.4529 1 0.0
O28 O-2 -0.21558 -0.27766 0.4653 1 0.0
O69 O-2 -0.27766 -0.21558 -0.0347 1 0.0
O13 O-2 -0.03411 0.27463 -0.2569 1 0.0
C9 C 0.4134 0.3692 0.4663 1 0.0
N7 N-2 0.41307 0.18043 -0.0736 1 0.0
H3 H -0.3139 -0.4319 -0.166 1 0.0
H18 H+1 0.32221 -0.16238 -0.02798 1 0.0
O48 O-2 -0.44065 0.05585 0.4755 1 0.0
C11 C -0.4644 0.3214 -0.4467 1 0.0
O39 O-2 -0.04528 0.04528 -0.3938 1 0.0
O72 O-2 -0.16734 -0.04268 -0.0483 1 0.0
N6 N-2 -0.1589 0.3577 -0.45 1 0.0
O15 O-2 -0.06934 0.361 -0.0471 1 0.0
H2 H -0.2222 -0.485 0.0051 1 0.0
H45 H+1 -0.4071 0.15146 -0.48626 1 0.0
Ga9 Ga+3 -0.03786 0.48832 -0.3677 1 0.0
F10 F-1 0.03373 0.04841 0.3316 1 0.0
F3 F-1 -0.01027 0.45291 0.0422 1 0.0
H38 H 0.4832 0.3536 -0.3927 1 0.0
O18 O-2 -0.10521 0.18241 -0.2532 1 0.0
O45 O-2 0.4719 0.01298 -0.2072 1 0.0
N4 N-2 -0.3577 0.1589 -0.45 1 0.0
P8 P+5 -0.02319 -0.15883 -0.40432 1 0.0
H43 H+1 0.1871 0.356 0.46366 1 0.0
H42 H+1 0.1173 0.46838 0.44734 1 0.0
F1 F-1 0.08448 0.38338 -0.3712 1 0.0
O17 O-2 0.04528 -0.04528 0.1062 1 0.0
H83 H+1 0.46838 0.1173 -0.05266 1 0.0
O14 O-2 0.08755 0.11361 -0.3462 1 0.0
Ga5 Ga+3 -0.05093 0.05093 0.21266 1 0.0
O21 O-2 -0.1765 0.3077 0.2929 1 0.0
P16 P+5 0.34292 -0.02624 0.31621 1 0.0
H19 H+1 -0.15888 0.15966 0.46447 1 0.0
H34 H 0.4035 0.4265 0.4822 1 0.0
Ga6 Ga+3 -0.00702 -0.15418 0.28894 1 0.0
O53 O-2 0.16734 0.04268 0.4517 1 0.0
H74 H 0.3354 0.342 -0.1393 1 0.0
C5 C 0.4644 -0.3214 0.0533 1 0.0
C3 C -0.4134 -0.3692 -0.0337 1 0.0
C20 C 0.3891 0.32906 -0.0972 1 0.0
H92 H+1 0.37846 -0.21451 0.42588 1 0.0
O60 O-2 0.28943 0.11163 -0.361 1 0.0
H84 H+1 0.356 0.1871 -0.03634 1 0.0
O32 O-2 0.07889 -0.41059 -0.2526 1 0.0
N1 N-2 -0.18043 -0.41307 -0.0736 1 0.0
H91 H+1 0.35988 -0.28144 0.48008 1 0.0
H39 H -0.4414 0.358 -0.4554 1 0.0
H37 H -0.4745 0.2533 0.3966 1 0.0
P17 P+5 -0.15883 -0.02319 0.09568 1 0.0
Ga18 Ga+3 0.48832 -0.03786 0.1323 1 0.0
H41 H -0.4257 0.2351 -0.2953 1 0.0
Ga4 Ga+3 0.03786 -0.48832 0.1323 1 0.0
O64 O-2 -0.4719 -0.01298 0.2928 1 0.0
O30 O-2 0.07207 0.30693 -0.1632 1 0.0
H59 H -0.3536 -0.4832 -0.3927 1 0.0
C13 C -0.4231 -0.24807 0.4869 1 0.0
H81 H 0.2476 -0.3514 0.1584 1 0.0
P10 P+5 0.12742 -0.12742 0.16255 1 0.0
O31 O-2 -0.04268 -0.16734 0.4517 1 0.0
H47 H+1 -0.32221 0.16238 0.47202 1 0.0
O42 O-2 0.1765 -0.3077 -0.2071 1 0.0
F8 F-1 0.14686 -0.14686 -0.1915 1 0.0
P18 P+5 -0.47344 0.06728 0.33467 1 0.0
C21 C 0.3692 0.4134 -0.0337 1 0.0
P3 P+5 0.02319 0.15883 0.09568 1 0.0
H68 H+1 -0.16238 0.32221 0.47202 1 0.0
O68 O-2 0.42811 -0.07631 0.2358 1 0.0
O40 O-2 0.10521 -0.18241 0.2468 1 0.0
H78 H 0.2533 -0.4745 -0.1034 1 0.0
H58 H -0.2533 0.4745 0.3966 1 0.0
P4 P+5 -0.06728 0.47344 0.33467 1 0.0
O10 O-2 -0.07889 0.41059 0.2474 1 0.0
Ga3 Ga+3 -0.0087 0.34558 0.1073 1 0.0
Ga15 Ga+3 -0.15418 -0.00702 -0.21106 1 0.0
H55 H -0.4265 -0.4035 0.4822 1 0.0
O70 O-2 -0.43313 -0.15173 -0.18 1 0.0
H50 H+1 0.16929 -0.31009 -0.30079 1 0.0
O77 O-2 -0.11361 -0.08755 -0.3462 1 0.0
H54 H -0.3354 -0.342 0.3607 1 0.0
O26 O-2 -0.05585 0.44065 0.4755 1 0.0
O4 O-2 0.05585 -0.44065 -0.0245 1 0.0
F4 F-1 -0.14686 0.14686 0.3085 1 0.0
O27 O-2 -0.07631 0.42811 -0.2642 1 0.0
P13 P+5 0.15883 0.02319 -0.40432 1 0.0
O51 O-2 0.43313 0.15173 0.32 1 0.0
P14 P+5 0.47344 -0.06728 -0.16533 1 0.0
H51 H -0.3919 -0.2657 -0.4302 1 0.0
Rb3 Rb+1 -0.23791 -0.09241 0.46049 1 0.0
O7 O-2 0.15173 0.43313 -0.18 1 0.0
P5 P+5 -0.12742 0.12742 -0.33745 1 0.0
H44 H+1 0.1905 0.40626 0.3247 1 0.0
H26 H+1 0.28144 -0.35988 0.48008 1 0.0
H11 H 0.3514 -0.2476 0.1584 1 0.0
O58 O-2 0.11361 0.08755 0.1538 1 0.0
O3 O-2 0.25343 0.25739 -0.3009 1 0.0
H64 H+1 -0.356 -0.1871 0.46366 1 0.0
O11 O-2 -0.01132 0.24532 0.1648 1 0.0
H60 H -0.358 0.4414 -0.4554 1 0.0
O74 O-2 -0.24532 0.01132 0.1648 1 0.0
O73 O-2 -0.41059 0.07889 0.2474 1 0.0
O33 O-2 0.01132 -0.24532 -0.3352 1 0.0
C22 C 0.3129 -0.4933 -0.0806 1 0.0
O78 O-2 -0.361 0.06934 -0.0471 1 0.0
H46 H+1 -0.31417 0.10504 -0.39034 1 0.0
F13 F-1 -0.03373 -0.04841 -0.1684 1 0.0
H32 H 0.3139 0.4319 0.334 1 0.0
P7 P+5 -0.02624 0.34292 -0.18379 1 0.0
H69 H+1 0.25471 -0.17586 -0.19351 1 0.0
H71 H 0.3919 0.2657 0.0698 1 0.0
C8 C 0.32906 0.3891 0.4028 1 0.0
O79 O-2 -0.28943 -0.11163 0.139 1 0.0
H35 H 0.4141 0.3459 -0.4481 1 0.0
Ga2 Ga+3 0.15492 0.33134 -0.20083 1 0.0
H14 H+1 -0.1871 -0.356 -0.03634 1 0.0
P6 P+5 -0.18244 -0.30768 -0.3954 1 0.0
H56 H -0.3459 -0.4141 -0.4481 1 0.0
C1 C -0.24807 -0.4231 -0.0131 1 0.0
O1 O-2 0.01298 0.4719 0.2928 1 0.0
H30 H 0.2657 0.3919 -0.4302 1 0.0
H67 H+1 -0.10504 0.31417 -0.39034 1 0.0
O35 O-2 0.03411 -0.27463 0.2431 1 0.0
H33 H 0.342 0.3354 0.3607 1 0.0
Ga12 Ga+3 0.33134 0.15492 0.29917 1 0.0
O16 O-2 0.11163 0.28943 0.139 1 0.0
O41 O-2 0.1866 -0.1866 0.0475 1 0.0
O63 O-2 0.3538 -0.2264 -0.4993 1 0.0
H28 H+1 0.45032 -0.40483 0.47269 1 0.0
N3 N-2 0.18043 0.41307 0.4264 1 0.0
P11 P+5 0.30768 0.18244 -0.3954 1 0.0
O61 O-2 0.18241 -0.10521 0.2468 1 0.0
O66 O-2 -0.25739 -0.25343 -0.3009 1 0.0
C6 C 0.3976 -0.2406 0.1282 1 0.0
C12 C -0.3976 0.2406 -0.3718 1 0.0
P1 P+5 0.18244 0.30768 0.1046 1 0.0
P15 P+5 -0.30768 -0.18244 0.1046 1 0.0
H31 H 0.2222 0.485 -0.4949 1 0.0
H10 H 0.4414 -0.358 0.0446 1 0.0
H13 H+1 -0.1173 -0.46838 -0.05266 1 0.0
C18 C -0.2406 0.3976 -0.3718 1 0.0
O5 O-2 0.07631 -0.42811 0.2358 1 0.0
H75 H 0.4265 0.4035 -0.0178 1 0.0
O76 O-2 -0.27463 0.03411 -0.2569 1 0.0
O56 O-2 0.13437 -0.04431 -0.3952 1 0.0
Ga13 Ga+3 0.34558 -0.0087 -0.3927 1 0.0
H90 H+1 -0.31009 0.16929 0.19921 1 0.0
H25 H+1 -0.38147 0.34162 -0.30332 1 0.0
H77 H 0.3396 -0.4792 -0.1498 1 0.0
H22 H+1 -0.17586 0.25471 0.30649 1 0.0
O29 O-2 -0.15173 -0.43313 0.32 1 0.0
H4 H -0.342 -0.3354 -0.1393 1 0.0
C24 C 0.2406 -0.3976 0.1282 1 0.0
H40 H -0.3514 0.2476 -0.3416 1 0.0
O55 O-2 0.24532 -0.01132 -0.3352 1 0.0
H79 H 0.3536 0.4832 0.1073 1 0.0
H53 H -0.4319 -0.3139 0.334 1 0.0
N8 N-2 0.1589 -0.3577 0.05 1 0.0
O65 O-2 -0.40406 -0.15166 0.1264 1 0.0
H16 H+1 0.4071 -0.15146 0.01374 1 0.0
O54 O-2 0.41059 -0.07889 -0.2526 1 0.0
C16 C -0.3129 0.4933 0.4194 1 0.0
O44 O-2 0.391 -0.391 0.482 1 0.0
C19 C 0.4231 0.24807 -0.0131 1 0.0
H27 H+1 0.21451 -0.37846 0.42588 1 0.0
H63 H+1 -0.46838 -0.1173 0.44734 1 0.0
O20 O-2 -0.2345 0.2345 -0.0085 1 0.0
H15 H+1 -0.1905 -0.40626 -0.1753 1 0.0
H6 H -0.4141 -0.3459 0.0519 1 0.0
O8 O-2 -0.07207 -0.30693 0.3368 1 0.0
Ga7 Ga+3 -0.15492 -0.33134 0.29917 1 0.0
H76 H 0.3459 0.4141 0.0519 1 0.0
O19 O-2 -0.1866 0.1866 -0.4525 1 0.0
C2 C -0.32906 -0.3891 -0.0972 1 0.0
H1 H -0.2657 -0.3919 0.0698 1 0.0
O46 O-2 0.40406 0.15166 -0.3736 1 0.0
O81 O-2 -0.3077 0.1765 0.2929 1 0.0
O62 O-2 0.3077 -0.1765 -0.2071 1 0.0
P12 P+5 -0.34292 0.02624 -0.18379 1 0.0
H89 H+1 -0.25471 0.17586 0.30649 1 0.0
H17 H+1 0.31417 -0.10504 0.10966 1 0.0
O9 O-2 0.04268 0.16734 -0.0483 1 0.0
O38 O-2 -0.11163 -0.28943 -0.361 1 0.0
O50 O-2 0.27766 0.21558 0.4653 1 0.0
H5 H -0.4035 -0.4265 -0.0178 1 0.0
Rb1 Rb+1 -0.09241 -0.23791 -0.03951 1 0.0
H85 H+1 0.40626 0.1905 -0.1753 1 0.0
C4 C 0.4933 -0.3129 -0.0806 1 0.0
F6 F-1 -0.04841 -0.03373 0.3316 1 0.0
C15 C -0.3692 -0.4134 0.4663 1 0.0
O24 O-2 -0.15166 -0.40406 -0.3736 1 0.0
H66 H+1 -0.15146 0.4071 -0.48626 1 0.0
O25 O-2 -0.25343 -0.25739 0.1991 1 0.0
H36 H -0.4792 0.3396 0.3502 1 0.0
H65 H+1 -0.40626 -0.1905 0.3247 1 0.0
Rb4 Rb+1 0.23791 0.09241 -0.03951 1 0.0
O57 O-2 0.27463 -0.03411 0.2431 1 0.0
F9 F-1 0.38338 0.08448 0.1288 1 0.0
H61 H -0.2476 0.3514 -0.3416 1 0.0
H48 H+1 0.15888 -0.15966 -0.03553 1 0.0
F12 F-1 -0.38338 -0.08448 -0.3712 1 0.0
O67 O-2 0.44065 -0.05585 -0.0245 1 0.0
Ga11 Ga+3 0.15418 0.00702 0.28894 1 0.0
H8 H 0.4745 -0.2533 -0.1034 1 0.0
H52 H -0.485 -0.2222 -0.4949 1 0.0
C7 C 0.24807 0.4231 0.4869 1 0.0
O47 O-2 0.25739 0.25343 0.1991 1 0.0
O6 O-2 0.21558 0.27766 -0.0347 1 0.0
F2 F-1 0.04841 0.03373 -0.1684 1 0.0
O22 O-2 -0.381 0.381 -0.24 1 0.0
H20 H+1 -0.25031 0.27361 0.06588 1 0.0
H23 H+1 -0.16929 0.31009 0.19921 1 0.0
O43 O-2 0.2264 -0.3538 -0.4993 1 0.0
O34 O-2 0.04431 -0.13437 -0.3952 1 0.0
H21 H+1 -0.28985 0.25426 -0.05175 1 0.0
N2 N-2 0.3577 -0.1589 0.05 1 0.0
F14 F-1 -0.45291 0.01027 0.0422 1 0.0
H49 H+1 0.17586 -0.25471 -0.19351 1 0.0
Ga14 Ga+3 -0.48832 0.03786 -0.3677 1 0.0
H24 H+1 -0.32184 0.34829 -0.20419 1 0.0
H88 H+1 0.16238 -0.32221 -0.02798 1 0.0
O80 O-2 -0.18241 0.10521 -0.2532 1 0.0
Ga17 Ga+3 -0.34558 0.0087 0.1073 1 0.0
H70 H+1 0.31009 -0.16929 -0.30079 1 0.0
Ga1 Ga+3 0.00702 0.15418 -0.21106 1 0.0
O12 O-2 -0.04431 0.13437 0.1048 1 0.0
C14 C -0.3891 -0.32906 0.4028 1 0.0
O71 O-2 0.30693 0.07207 0.3368 1 0.0
Rb2 Rb+1 0.09241 0.23791 0.46049 1 0.0
N5 N-2 -0.41307 -0.18043 0.4264 1 0.0
H87 H+1 0.10504 -0.31417 0.10966 1 0.0
H7 H 0.4792 -0.3396 -0.1498 1 0.0
O2 O-2 0.15166 0.40406 0.1264 1 0.0
Ga8 Ga+3 0.0087 -0.34558 -0.3927 1 0.0
C23 C 0.3214 -0.4644 0.0533 1 0.0
F7 F-1 0.01027 -0.45291 -0.4578 1 0.0
P9 P+5 0.06728 -0.47344 -0.16533 1 0.0
H82 H 0.2351 -0.4257 0.2047 1 0.0
H29 H+1 0.39387 -0.42595 -0.44414 1 0.0
C10 C -0.4933 0.3129 0.4194 1 0.0
Ga16 Ga+3 -0.33134 -0.15492 -0.20083 1 0.0
O23 O-2 -0.01298 -0.4719 -0.2072 1 0.0
F5 F-1 -0.08448 -0.38338 0.1288 1 0.0
H80 H 0.358 -0.4414 0.0446 1 0.0
H57 H -0.3396 0.4792 0.3502 1 0.0
H72 H 0.485 0.2222 0.0051 1 0.0
O75 O-2 -0.13437 0.04431 0.1048 1 0.0
P2 P+5 0.02624 -0.34292 0.31621 1 0.0
